data_7028403
loop_
_publ_author_name
'Hashemi, Lida'
'Morsali, Ali'
'Joo, Sang Woo'

_publ_section_title
;
 Mechanochemical solid state anion-exchange of lead(II) coordination
 polymers via an intermediate coordination polymer; new precursors for the
 preparation of PbBr2/Pb3O2Br2, PbBr(OH) and PbO nanoparticles.
;
_journal_issue 4
_journal_name_full 'Dalton transactions (Cambridge, England : 2003)'
_journal_page_first 1489
_journal_page_last 1492
_journal_paper_doi 10.1039/c3dt51533h
_journal_volume 43
_journal_year 2014
_chemical_formula_sum 'C28 H28 Br2.16 N9.84 O5.5 Pb2'
_chemical_formula_weight 1177.72
_chemical_name_systematic
;

?

;
_space_group_IT_number 2
_symmetry_cell_setting triclinic
_symmetry_space_group_name_Hall '-P 1'
_symmetry_space_group_name_H-M 'P -1'
_atom_sites_solution_hydrogens geom
_atom_sites_solution_primary direct
_atom_sites_solution_secondary difmap
_audit_creation_method SHELXL-97
_cell_angle_alpha 104.475(1)
_cell_angle_beta 89.987(1)
_cell_angle_gamma 117.915(1)
_cell_formula_units_Z 4
_cell_length_a 8.3995(1)
_cell_length_b 17.9496(3)
_cell_length_c 27.9998(5)
_cell_measurement_reflns_used 9976
_cell_measurement_temperature 180(2)
_cell_measurement_theta_max 28.99
_cell_measurement_theta_min 2.68
_cell_volume 3578.05(11)
_computing_cell_refinement 'Bruker SAINT'
_computing_data_collection 'Bruker APEX2'
_computing_data_reduction 'Bruker SAINT'
_computing_molecular_graphics 'Bruker SHELXTL'
_computing_publication_material 'Bruker SHELXTL'
_computing_structure_refinement 'SHELXL-97 (Sheldrick, 1997)'
_computing_structure_solution 'SHELXS-97 (Sheldrick, 1990)'
_diffrn_ambient_temperature 180(2)
_diffrn_measured_fraction_theta_full 0.997
_diffrn_measured_fraction_theta_max 0.997
_diffrn_measurement_device_type 'Bruker APEX-II CCD'
_diffrn_measurement_method '\f and \w scans'
_diffrn_radiation_monochromator graphite
_diffrn_radiation_source 'fine-focus sealed tube'
_diffrn_radiation_type MoK\a
_diffrn_radiation_wavelength 0.71073
_diffrn_reflns_av_R_equivalents 0.0402
_diffrn_reflns_av_sigmaI/netI 0.0495
_diffrn_reflns_limit_h_max 10
_diffrn_reflns_limit_h_min -10
_diffrn_reflns_limit_k_max 22
_diffrn_reflns_limit_k_min -22
_diffrn_reflns_limit_l_max 34
_diffrn_reflns_limit_l_min -34
_diffrn_reflns_number 46625
_diffrn_reflns_theta_full 26.00
_diffrn_reflns_theta_max 26.00
_diffrn_reflns_theta_min 1.71
_diffrn_standards_number 0
_exptl_absorpt_coefficient_mu 11.868
_exptl_absorpt_correction_T_max 0.2691
_exptl_absorpt_correction_T_min 0.1554
_exptl_absorpt_correction_type multi-scan
_exptl_absorpt_process_details 'Bruker SADABS'
_exptl_crystal_colour yellow
_exptl_crystal_density_diffrn 2.186
_exptl_crystal_density_method 'not measured'
_exptl_crystal_description block
_exptl_crystal_F_000 2195
_exptl_crystal_size_max 0.25
_exptl_crystal_size_mid 0.20
_exptl_crystal_size_min 0.15
_refine_diff_density_max 2.778
_refine_diff_density_min -3.300
_refine_diff_density_rms 0.151
_refine_ls_extinction_method none
_refine_ls_goodness_of_fit_ref 1.022
_refine_ls_hydrogen_treatment constr
_refine_ls_matrix_type full
_refine_ls_number_parameters 630
_refine_ls_number_reflns 14031
_refine_ls_number_restraints 14
_refine_ls_restrained_S_all 1.021
_refine_ls_R_factor_all 0.0651
_refine_ls_R_factor_gt 0.0346
_refine_ls_shift/su_max 0.004
_refine_ls_shift/su_mean 0.000
_refine_ls_structure_factor_coef Fsqd
_refine_ls_weighting_details 'calc w=1/[\s^2^(Fo^2^)+(0.0222P)^2^+26.6600P] where P=(Fo^2^+2Fc^2^)/3'
_refine_ls_weighting_scheme calc
_refine_ls_wR_factor_gt 0.0787
_refine_ls_wR_factor_ref 0.0926
_reflns_number_gt 8664
_reflns_number_total 14031
_reflns_threshold_expression >2sigma(I)
_cod_data_source_file c3dt51533h.txt
_cod_data_source_block sk13
_cod_depositor_comments
;
The following automatic conversions were performed:

'_symmetry_cell_setting' value 'Triclinic' changed to 'triclinic'
according to
/usr/data/users/saulius/automatic-downloads/current/RSC/lib/dictionaries/cif_core.dic
dictionary named 'cif_core.dic' version 2.4.2 from
2011-04-26.

'_exptl_absorpt_correction_type' value 'Multi-scan'
changed to 'multi-scan' according to
/usr/data/users/saulius/automatic-downloads/current/RSC/lib/dictionaries/cif_core.dic
dictionary named 'cif_core.dic' version 2.4.2 from 2011-04-26.

Automatic conversion script
Id: cif_fix_values 2281 2013-09-26 08:29:07Z andrius 
;
_cod_original_cell_volume 3578.0(1)
_cod_original_sg_symbol_H-M P-1
_cod_original_formula_sum 'C28 H28 Br2.16 N9.84 O5.50 Pb2'
_cod_database_code 7028403

loop_
_symmetry_equiv_pos_as_xyz
'x, y, z'
'-x, -y, -z'

loop_
_atom_site_label
_atom_site_type_symbol
_atom_site_fract_x
_atom_site_fract_y
_atom_site_fract_z
_atom_site_U_iso_or_equiv
_atom_site_adp_type
_atom_site_occupancy
_atom_site_symmetry_multiplicity
_atom_site_calc_flag
_atom_site_refinement_flags
_atom_site_disorder_group
Pb1 Pb 0.61645(11) 0.63252(5) 0.74916(3) 0.0236(2) Uani 1 1 d D .
Pb2 Pb 0.38244(11) 0.36623(5) 0.75026(3) 0.0228(2) Uani 1 1 d D .
Pb3 Pb 0.64882(11) 0.13249(5) 0.74916(3) 0.0237(2) Uani 1 1 d D .
Pb4 Pb 0.35013(11) -0.13384(5) 0.75029(3) 0.0230(2) Uani 1 1 d D .
Br1 Br 0.3158(3) 0.51555(13) 0.79384(8) 0.03445(11) Uani 1 1 d . .
Br2 Br 0.6881(3) 0.48391(13) 0.70726(8) 0.03445(11) Uani 1 1 d . .
Br3 Br 0.7191(3) 0.01522(14) 0.79272(8) 0.03445(11) Uani 1 1 d . .
Br4 Br 0.2833(3) -0.01644(14) 0.70621(8) 0.03445(11) Uani 1 1 d . .
Br5 Br 0.470(3) 0.7595(16) 0.7926(11) 0.03445(11) Uani 0.088(8) 1 d PD 1
Br6 Br 0.474(5) 0.2233(17) 0.6953(14) 0.03445(11) Uani 0.069(8) 1 d PD 1
Br7 Br 1.050(3) 0.2581(16) 0.7909(11) 0.03445(11) Uani 0.088(8) 1 d PD 1
Br8 Br -0.026(3) -0.2742(16) 0.6934(11) 0.03445(11) Uani 0.083(8) 1 d PD 1
N1 N 0.827(3) 0.6558(12) 0.8279(7) 0.0342(7) Uani 1 1 d . .
C1 C 0.773(3) 0.6585(14) 0.8729(6) 0.037(3) Uani 1 1 d . .
H1A H 0.6625 0.6600 0.8775 0.045 Uiso 1 1 calc R .
C2 C 0.866(3) 0.6593(15) 0.9114(8) 0.041(5) Uani 1 1 d . .
H2A H 0.8213 0.6608 0.9426 0.049 Uiso 1 1 calc R .
C3 C 1.039(3) 0.6577(13) 0.9055(7) 0.0287(12) Uani 1 1 d D .
C4 C 1.096(3) 0.6572(13) 0.8580(8) 0.036(5) Uani 1 1 d . .
H4A H 1.2078 0.6578 0.8518 0.043 Uiso 1 1 calc R .
C5 C 0.987(3) 0.6558(15) 0.8212(7) 0.037(3) Uani 1 1 d . .
H5A H 1.0255 0.6549 0.7892 0.045 Uiso 1 1 calc R .
C6 C 1.152(3) 0.6575(13) 0.9467(7) 0.032(4) Uani 1 1 d D .
C7 C 1.332(3) 0.6711(15) 0.9406(7) 0.045(6) Uani 1 1 d . .
H7A H 1.3864 0.6681 0.9705 0.067 Uiso 1 1 calc R .
H7B H 1.4062 0.7291 0.9354 0.067 Uiso 1 1 calc R .
H7C H 1.3267 0.6256 0.9117 0.067 Uiso 1 1 calc R .
N2 N 1.373(2) 0.5753(10) 1.1666(6) 0.0342(7) Uani 1 1 d . .
C8 C 1.211(3) 0.5716(13) 1.1738(7) 0.037(3) Uani 1 1 d . .
H8A H 1.1685 0.5661 1.2049 0.045 Uiso 1 1 calc R .
C9 C 1.098(3) 0.5757(12) 1.1366(7) 0.032(4) Uani 1 1 d . .
H9A H 0.9820 0.5705 1.1423 0.039 Uiso 1 1 calc R .
C10 C 1.166(3) 0.5878(12) 1.0917(6) 0.024(3) Uani 1 1 d D .
C11 C 1.329(3) 0.5811(11) 1.0844(7) 0.032(4) Uani 1 1 d . .
H11A H 1.3637 0.5721 1.0520 0.039 Uiso 1 1 calc R .
C12 C 1.428(3) 0.5875(11) 1.1228(6) 0.037(3) Uani 1 1 d . .
H12A H 1.5511 0.6021 1.1194 0.045 Uiso 1 1 calc R .
N3 N 1.060(2) 0.6321(11) 0.9825(6) 0.036(5) Uani 1 1 d D .
N4 N 1.160(2) 0.6251(12) 1.0197(5) 0.039(5) Uani 1 1 d D .
C13 C 1.067(3) 0.5975(13) 1.0515(7) 0.032(4) Uani 1 1 d D .
C14 C 0.873(3) 0.5698(12) 1.0528(8) 0.038(6) Uani 1 1 d . .
H14A H 0.8257 0.5812 1.0250 0.057 Uiso 1 1 calc R .
H14B H 0.8572 0.6028 1.0843 0.057 Uiso 1 1 calc R .
H14C H 0.8065 0.5068 1.0500 0.057 Uiso 1 1 calc R .
N5 N 0.167(3) 0.3432(12) 0.6739(7) 0.0342(7) Uani 1 1 d . .
C15 C 0.011(3) 0.3438(15) 0.6784(9) 0.040(3) Uani 1 1 d . .
H15A H -0.0294 0.3467 0.7101 0.048 Uiso 1 1 calc R .
C16 C -0.097(3) 0.3403(14) 0.6397(7) 0.032(4) Uani 1 1 d . .
H16A H -0.2099 0.3384 0.6450 0.039 Uiso 1 1 calc R .
C17 C -0.041(3) 0.3396(13) 0.5944(7) 0.0287(12) Uani 1 1 d . .
C18 C 0.112(3) 0.3388(14) 0.5881(7) 0.032(4) Uani 1 1 d . .
H18A H 0.1535 0.3374 0.5565 0.039 Uiso 1 1 calc R .
C19 C 0.218(3) 0.3400(14) 0.6292(8) 0.040(3) Uani 1 1 d . .
H19A H 0.3286 0.3384 0.6238 0.048 Uiso 1 1 calc R .
C20 C -0.143(3) 0.3442(11) 0.5526(8) 0.031(4) Uani 1 1 d . .
C21 C -0.348(3) 0.3207(14) 0.5565(8) 0.045(6) Uani 1 1 d . .
H21A H -0.3988 0.3266 0.5271 0.067 Uiso 1 1 calc R .
H21B H -0.3537 0.3609 0.5865 0.067 Uiso 1 1 calc R .
H21C H -0.4173 0.2601 0.5583 0.067 Uiso 1 1 calc R .
N6 N -0.355(2) 0.4277(10) 0.3307(6) 0.0342(7) Uani 1 1 d . .
C22 C -0.414(2) 0.4270(10) 0.3747(7) 0.033(3) Uani 1 1 d . .
H22A H -0.5093 0.4407 0.3824 0.040 Uiso 1 1 calc R .
C23 C -0.331(3) 0.4049(11) 0.4111(7) 0.033(4) Uani 1 1 d . .
H23A H -0.3922 0.3845 0.4375 0.039 Uiso 1 1 calc R .
C24 C -0.164(3) 0.4150(13) 0.4054(7) 0.0287(12) Uani 1 1 d . .
C25 C -0.102(3) 0.4239(12) 0.3609(7) 0.033(4) Uani 1 1 d . .
H25A H 0.0117 0.4259 0.3551 0.039 Uiso 1 1 calc R .
C26 C -0.198(2) 0.4298(12) 0.3256(8) 0.033(3) Uani 1 1 d . .
H26A H -0.1509 0.4359 0.2951 0.040 Uiso 1 1 calc R .
N7 N -0.058(2) 0.3652(11) 0.5171(6) 0.035(5) Uani 1 1 d D .
N8 N -0.159(2) 0.3723(10) 0.4802(6) 0.034(5) Uani 1 1 d D .
C27 C -0.064(3) 0.4038(11) 0.4446(7) 0.026(4) Uani 1 1 d . .
C28 C 0.132(3) 0.4251(14) 0.4425(7) 0.035(6) Uani 1 1 d . .
H28A H 0.1773 0.4158 0.4715 0.053 Uiso 1 1 calc R .
H28B H 0.2057 0.4866 0.4426 0.053 Uiso 1 1 calc R .
H28C H 0.1405 0.3867 0.4120 0.053 Uiso 1 1 calc R .
N9 N 0.209(2) -0.0743(11) 0.8314(6) 0.0342(7) Uani 1 1 d . .
C29 C 0.060(3) -0.0720(14) 0.8253(7) 0.039(4) Uani 1 1 d . .
H29A H 0.0226 -0.0681 0.7944 0.047 Uiso 1 1 calc R .
C30 C -0.048(3) -0.0754(12) 0.8632(7) 0.032(3) Uani 1 1 d . .
H30A H -0.1526 -0.0690 0.8581 0.039 Uiso 1 1 calc R .
C31 C -0.011(3) -0.0876(12) 0.9084(7) 0.0287(12) Uani 1 1 d . .
C32 C 0.144(2) -0.0959(11) 0.9128(7) 0.032(3) Uani 1 1 d . .
H32A H 0.1731 -0.1084 0.9416 0.039 Uiso 1 1 calc R .
C33 C 0.250(2) -0.0869(12) 0.8778(6) 0.039(4) Uani 1 1 d . .
H33A H 0.3599 -0.0888 0.8833 0.047 Uiso 1 1 calc R .
C34 C -0.127(3) -0.0969(13) 0.9476(7) 0.0296(10) Uani 1 1 d . .
C35 C -0.276(3) -0.0705(14) 0.9460(7) 0.038(4) Uani 1 1 d . .
H35A H -0.3435 -0.0808 0.9743 0.057 Uiso 1 1 calc R .
H35B H -0.3600 -0.1057 0.9149 0.057 Uiso 1 1 calc R .
H35C H -0.2204 -0.0080 0.9476 0.057 Uiso 1 1 calc R .
N10 N -0.484(3) -0.1571(12) 1.1729(7) 0.0342(7) Uani 1 1 d . .
C36 C -0.543(3) -0.1589(17) 1.1276(9) 0.049(6) Uani 1 1 d . .
H36A H -0.6542 -0.1587 1.1223 0.059 Uiso 1 1 calc R .
C37 C -0.439(3) -0.1610(14) 1.0877(8) 0.032(3) Uani 1 1 d . .
H37A H -0.4825 -0.1628 1.0559 0.039 Uiso 1 1 calc R .
C38 C -0.275(3) -0.1605(13) 1.0942(7) 0.0287(12) Uani 1 1 d . .
C39 C -0.216(3) -0.1571(13) 1.1414(7) 0.032(3) Uani 1 1 d . .
H39A H -0.1051 -0.1571 1.1474 0.039 Uiso 1 1 calc R .
C40 C -0.321(3) -0.1538(14) 1.1804(8) 0.035(5) Uani 1 1 d . .
H40A H -0.2767 -0.1491 1.2128 0.041 Uiso 1 1 calc R .
N11 N -0.090(2) -0.1244(11) 0.9814(5) 0.034(3) Uani 1 1 d D .
N12 N -0.208(2) -0.1308(11) 1.0184(5) 0.034(3) Uani 1 1 d D .
C41 C -0.168(3) -0.1541(12) 1.0544(7) 0.0296(10) Uani 1 1 d . .
C42 C 0.000(3) -0.1691(14) 1.0610(7) 0.038(4) Uani 1 1 d . .
H42A H 0.0641 -0.1630 1.0318 0.057 Uiso 1 1 calc R .
H42B H -0.0423 -0.2282 1.0645 0.057 Uiso 1 1 calc R .
H42C H 0.0827 -0.1253 1.0909 0.057 Uiso 1 1 calc R .
N13 N 0.518(3) -0.1555(12) 0.6729(7) 0.0342(7) Uani 1 1 d . .
C43 C 0.462(3) -0.1591(14) 0.6286(8) 0.036(4) Uani 1 1 d . .
H43A H 0.3476 -0.1616 0.6240 0.044 Uiso 1 1 calc R .
C44 C 0.551(3) -0.1596(16) 0.5888(8) 0.045(5) Uani 1 1 d . .
H44A H 0.5016 -0.1607 0.5579 0.054 Uiso 1 1 calc R .
C45 C 0.717(3) -0.1584(12) 0.5941(7) 0.029(3) Uani 1 1 d D .
C46 C 0.774(3) -0.1605(14) 0.6403(8) 0.035(4) Uani 1 1 d . .
H46A H 0.8825 -0.1636 0.6455 0.042 Uiso 1 1 calc R .
C47 C 0.674(3) -0.1582(15) 0.6773(8) 0.036(4) Uani 1 1 d . .
H47A H 0.7156 -0.1586 0.7087 0.044 Uiso 1 1 calc R .
C48 C 0.836(3) -0.1582(12) 0.5522(7) 0.0296(10) Uani 1 1 d D .
C49 C 0.978(3) -0.1821(15) 0.5554(8) 0.051(6) Uani 1 1 d . .
H49A H 1.0381 -0.1783 0.5254 0.077 Uiso 1 1 calc R .
H49B H 0.9237 -0.2424 0.5579 0.077 Uiso 1 1 calc R .
H49C H 1.0670 -0.1418 0.5848 0.077 Uiso 1 1 calc R .
N14 N 1.222(2) -0.0732(11) 0.3318(6) 0.0342(7) Uani 1 1 d . .
C50 C 1.064(3) -0.0702(12) 0.3266(7) 0.033(4) Uani 1 1 d . .
H50A H 1.0329 -0.0631 0.2961 0.040 Uiso 1 1 calc R .
C51 C 0.945(3) -0.0767(11) 0.3616(7) 0.030(3) Uani 1 1 d . .
H51A H 0.8359 -0.0750 0.3554 0.036 Uiso 1 1 calc R .
C52 C 0.994(3) -0.0858(12) 0.4061(7) 0.027(3) Uani 1 1 d D .
C53 C 1.165(2) -0.0794(9) 0.4135(7) 0.030(3) Uani 1 1 d . .
H53A H 1.2091 -0.0793 0.4447 0.036 Uiso 1 1 calc R .
C54 C 1.271(2) -0.0731(10) 0.3743(6) 0.033(4) Uani 1 1 d . .
H54A H 1.3873 -0.0685 0.3802 0.040 Uiso 1 1 calc R .
N15 N 0.791(2) -0.1365(10) 0.5166(6) 0.035(4) Uani 1 1 d D .
N16 N 0.904(2) -0.1283(10) 0.4790(6) 0.033(4) Uani 1 1 d D .
C55 C 0.868(3) -0.0962(13) 0.4454(7) 0.0296(10) Uani 1 1 d D .
C56 C 0.726(3) -0.0744(13) 0.4424(8) 0.039(5) Uani 1 1 d . .
H56A H 0.6562 -0.0858 0.4703 0.058 Uiso 1 1 calc R .
H56B H 0.6451 -0.1105 0.4109 0.058 Uiso 1 1 calc R .
H56C H 0.7786 -0.0121 0.4440 0.058 Uiso 1 1 calc R .
N17 N 0.506(3) 0.7721(12) 0.8085(8) 0.0182(18) Uani 0.912(8) 1 d P 2
O1 O 0.572(2) 0.7386(9) 0.8306(6) 0.038(3) Uani 0.912(8) 1 d P 2
O2 O 0.478(3) 0.7479(13) 0.7585(6) 0.052(4) Uani 0.912(8) 1 d P 2
O3 O 0.443(3) 0.8194(11) 0.8313(6) 0.053(4) Uani 0.912(8) 1 d P 2
N18 N 0.525(3) 0.2341(11) 0.6955(8) 0.0182(18) Uani 0.931(8) 1 d P 2
O4 O 0.528(3) 0.2515(11) 0.7360(6) 0.043(3) Uani 0.931(8) 1 d P 2
O5 O 0.429(2) 0.2568(10) 0.6695(5) 0.043(3) Uani 0.931(8) 1 d P 2
O6 O 0.552(2) 0.1773(10) 0.6688(5) 0.043(3) Uani 0.931(8) 1 d P 2
N19 N 1.041(3) 0.2715(12) 0.8086(8) 0.0182(18) Uani 0.912(8) 1 d P 2
O7 O 1.023(3) 0.2490(14) 0.7600(7) 0.054(4) Uani 0.912(8) 1 d P 2
O8 O 0.910(2) 0.2406(9) 0.8299(5) 0.036(3) Uani 0.912(8) 1 d P 2
O9 O 1.196(2) 0.3192(10) 0.8318(6) 0.053(4) Uani 0.912(8) 1 d P 2
N20 N -0.057(3) -0.2652(12) 0.6972(8) 0.0182(18) Uani 0.917(8) 1 d P 2
O10 O -0.021(2) -0.2479(12) 0.7375(6) 0.045(3) Uani 0.917(8) 1 d P 2
O11 O 0.089(2) -0.2413(10) 0.6690(6) 0.045(3) Uani 0.917(8) 1 d P 2
O12 O -0.196(2) -0.3236(10) 0.6685(5) 0.045(3) Uani 0.917(8) 1 d P 2

loop_
_atom_site_aniso_label
_atom_site_aniso_U_11
_atom_site_aniso_U_22
_atom_site_aniso_U_33
_atom_site_aniso_U_23
_atom_site_aniso_U_13
_atom_site_aniso_U_12
Pb1 0.0257(5) 0.0294(5) 0.0186(5) 0.0092(4) 0.0031(4) 0.0145(4)
Pb2 0.0257(5) 0.0276(5) 0.0183(5) 0.0082(4) 0.0035(4) 0.0144(4)
Pb3 0.0255(5) 0.0298(5) 0.0191(5) 0.0096(4) 0.0058(4) 0.0146(4)
Pb4 0.0240(5) 0.0274(5) 0.0182(5) 0.0079(4) 0.0041(4) 0.0122(4)
Br1 0.0338(2) 0.0349(2) 0.0359(2) 0.0113(2) 0.00532(19) 0.01693(19)
Br2 0.0338(2) 0.0349(2) 0.0359(2) 0.0113(2) 0.00532(19) 0.01693(19)
Br3 0.0338(2) 0.0349(2) 0.0359(2) 0.0113(2) 0.00532(19) 0.01693(19)
Br4 0.0338(2) 0.0349(2) 0.0359(2) 0.0113(2) 0.00532(19) 0.01693(19)
Br5 0.0338(2) 0.0349(2) 0.0359(2) 0.0113(2) 0.00532(19) 0.01693(19)
Br6 0.0338(2) 0.0349(2) 0.0359(2) 0.0113(2) 0.00532(19) 0.01693(19)
Br7 0.0338(2) 0.0349(2) 0.0359(2) 0.0113(2) 0.00532(19) 0.01693(19)
Br8 0.0338(2) 0.0349(2) 0.0359(2) 0.0113(2) 0.00532(19) 0.01693(19)
N1 0.0377(16) 0.0473(17) 0.0233(14) 0.0136(14) 0.0080(13) 0.0232(14)
C1 0.053(7) 0.057(6) 0.008(4) 0.012(4) 0.006(4) 0.031(6)
C2 0.039(11) 0.060(12) 0.033(10) 0.009(9) 0.016(9) 0.033(10)
C3 0.033(3) 0.028(3) 0.022(3) 0.005(2) -0.003(2) 0.014(2)
C4 0.027(9) 0.036(10) 0.047(12) 0.022(9) 0.007(8) 0.013(8)
C5 0.053(7) 0.057(6) 0.008(4) 0.012(4) 0.006(4) 0.031(6)
C6 0.044(9) 0.044(8) 0.016(7) 0.001(6) -0.010(6) 0.030(8)
C7 0.028(11) 0.069(14) 0.030(11) 0.027(11) -0.013(9) 0.010(10)
N2 0.0377(16) 0.0473(17) 0.0233(14) 0.0136(14) 0.0080(13) 0.0232(14)
C8 0.053(7) 0.057(6) 0.008(4) 0.012(4) 0.006(4) 0.031(6)
C9 0.028(8) 0.033(7) 0.030(8) 0.001(6) -0.002(6) 0.014(6)
C10 0.029(6) 0.028(7) 0.015(6) 0.009(5) 0.001(5) 0.014(5)
C11 0.028(8) 0.033(7) 0.030(8) 0.001(6) -0.002(6) 0.014(6)
C12 0.053(7) 0.057(6) 0.008(4) 0.012(4) 0.006(4) 0.031(6)
N3 0.039(13) 0.052(12) 0.017(10) 0.009(9) -0.004(9) 0.023(11)
N4 0.046(13) 0.069(13) 0.010(8) 0.016(9) 0.002(8) 0.033(11)
C13 0.044(9) 0.044(8) 0.016(7) 0.001(6) -0.010(6) 0.030(8)
C14 0.050(14) 0.038(11) 0.041(12) 0.021(9) 0.014(10) 0.028(11)
N5 0.0377(16) 0.0473(17) 0.0233(14) 0.0136(14) 0.0080(13) 0.0232(14)
C15 0.041(7) 0.055(8) 0.045(8) 0.027(7) 0.011(6) 0.033(7)
C16 0.042(9) 0.048(9) 0.015(7) 0.015(6) -0.003(6) 0.026(7)
C17 0.033(3) 0.028(3) 0.022(3) 0.005(2) -0.003(2) 0.014(2)
C18 0.042(9) 0.048(9) 0.015(7) 0.015(6) -0.003(6) 0.026(7)
C19 0.041(7) 0.055(8) 0.045(8) 0.027(7) 0.011(6) 0.033(7)
C20 0.027(9) 0.012(7) 0.042(10) 0.013(7) -0.003(8) -0.002(6)
C21 0.033(12) 0.054(13) 0.051(14) 0.030(12) 0.009(10) 0.016(10)
N6 0.0377(16) 0.0473(17) 0.0233(14) 0.0136(14) 0.0080(13) 0.0232(14)
C22 0.025(6) 0.040(6) 0.040(7) 0.019(5) 0.002(5) 0.016(5)
C23 0.038(9) 0.046(8) 0.021(7) 0.015(6) 0.004(6) 0.022(7)
C24 0.033(3) 0.028(3) 0.022(3) 0.005(2) -0.003(2) 0.014(2)
C25 0.038(9) 0.046(8) 0.021(7) 0.015(6) 0.004(6) 0.022(7)
C26 0.025(6) 0.040(6) 0.040(7) 0.019(5) 0.002(5) 0.016(5)
N7 0.033(12) 0.045(11) 0.030(11) 0.019(9) 0.000(9) 0.017(10)
N8 0.026(10) 0.032(9) 0.035(10) 0.010(8) -0.007(8) 0.007(8)
C27 0.027(9) 0.016(7) 0.026(9) 0.005(6) 0.006(7) 0.003(6)
C28 0.027(11) 0.062(13) 0.013(8) 0.004(8) -0.005(7) 0.022(10)
N9 0.0377(16) 0.0473(17) 0.0233(14) 0.0136(14) 0.0080(13) 0.0232(14)
C29 0.039(8) 0.057(9) 0.030(8) 0.019(7) -0.006(6) 0.026(7)
C30 0.038(6) 0.045(6) 0.019(5) 0.014(4) 0.013(4) 0.022(5)
C31 0.033(3) 0.028(3) 0.022(3) 0.005(2) -0.003(2) 0.014(2)
C32 0.038(6) 0.045(6) 0.019(5) 0.014(4) 0.013(4) 0.022(5)
C33 0.039(8) 0.057(9) 0.030(8) 0.019(7) -0.006(6) 0.026(7)
C34 0.034(2) 0.028(2) 0.023(3) 0.003(2) 0.0084(19) 0.014(2)
C35 0.056(10) 0.057(9) 0.023(7) 0.018(6) 0.024(6) 0.039(8)
N10 0.0377(16) 0.0473(17) 0.0233(14) 0.0136(14) 0.0080(13) 0.0232(14)
C36 0.031(12) 0.089(16) 0.036(12) 0.028(12) 0.007(9) 0.031(11)
C37 0.038(6) 0.045(6) 0.019(5) 0.014(4) 0.013(4) 0.022(5)
C38 0.033(3) 0.028(3) 0.022(3) 0.005(2) -0.003(2) 0.014(2)
C39 0.038(6) 0.045(6) 0.019(5) 0.014(4) 0.013(4) 0.022(5)
C40 0.047(13) 0.044(11) 0.028(11) 0.026(9) 0.016(9) 0.027(10)
N11 0.051(9) 0.050(7) 0.013(6) 0.010(5) 0.012(5) 0.034(7)
N12 0.051(9) 0.050(7) 0.013(6) 0.010(5) 0.012(5) 0.034(7)
C41 0.034(2) 0.028(2) 0.023(3) 0.003(2) 0.0084(19) 0.014(2)
C42 0.056(10) 0.057(9) 0.023(7) 0.018(6) 0.024(6) 0.039(8)
N13 0.0377(16) 0.0473(17) 0.0233(14) 0.0136(14) 0.0080(13) 0.0232(14)
C43 0.030(10) 0.056(10) 0.025(9) 0.010(8) 0.010(7) 0.022(8)
C44 0.031(9) 0.077(12) 0.024(9) 0.019(8) 0.002(7) 0.021(9)
C45 0.037(7) 0.023(7) 0.023(7) 0.006(5) 0.020(6) 0.012(6)
C46 0.038(9) 0.047(9) 0.039(9) 0.026(8) 0.017(7) 0.029(8)
C47 0.030(10) 0.056(10) 0.025(9) 0.010(8) 0.010(7) 0.022(8)
C48 0.034(2) 0.028(2) 0.023(3) 0.003(2) 0.0084(19) 0.014(2)
C49 0.065(13) 0.071(14) 0.043(12) 0.026(10) 0.022(10) 0.047(11)
N14 0.0377(16) 0.0473(17) 0.0233(14) 0.0136(14) 0.0080(13) 0.0232(14)
C50 0.034(7) 0.039(7) 0.031(8) 0.014(6) 0.023(6) 0.019(6)
C51 0.028(6) 0.031(6) 0.036(7) 0.008(5) 0.008(5) 0.018(5)
C52 0.030(6) 0.028(7) 0.019(7) 0.006(5) 0.017(5) 0.010(5)
C53 0.028(6) 0.031(6) 0.036(7) 0.008(5) 0.008(5) 0.018(5)
C54 0.034(7) 0.039(7) 0.031(8) 0.014(6) 0.023(6) 0.019(6)
N15 0.028(8) 0.041(8) 0.031(8) 0.009(7) 0.019(6) 0.014(7)
N16 0.033(8) 0.034(8) 0.026(8) 0.004(6) 0.012(6) 0.014(7)
C55 0.034(2) 0.028(2) 0.023(3) 0.003(2) 0.0084(19) 0.014(2)
C56 0.030(9) 0.048(10) 0.044(11) 0.019(9) 0.014(8) 0.020(8)
N17 0.012(3) 0.017(3) 0.027(5) 0.007(3) 0.006(3) 0.008(2)
O1 0.042(7) 0.036(7) 0.041(8) 0.017(6) -0.003(6) 0.020(6)
O2 0.100(12) 0.072(9) 0.018(8) 0.019(7) 0.027(7) 0.064(9)
O3 0.092(12) 0.063(9) 0.032(8) 0.011(7) 0.023(8) 0.061(9)
N18 0.012(3) 0.017(3) 0.027(5) 0.007(3) 0.006(3) 0.008(2)
O4 0.075(8) 0.049(6) 0.023(5) 0.005(4) 0.002(5) 0.046(6)
O5 0.075(8) 0.049(6) 0.023(5) 0.005(4) 0.002(5) 0.046(6)
O6 0.075(8) 0.049(6) 0.023(5) 0.005(4) 0.002(5) 0.046(6)
N19 0.012(3) 0.017(3) 0.027(5) 0.007(3) 0.006(3) 0.008(2)
O7 0.042(9) 0.071(10) 0.021(8) 0.015(7) -0.006(6) 0.004(7)
O8 0.029(7) 0.031(7) 0.032(7) 0.006(6) 0.009(6) 0.004(6)
O9 0.029(8) 0.054(9) 0.042(8) 0.012(7) -0.008(6) -0.007(7)
N20 0.012(3) 0.017(3) 0.027(5) 0.007(3) 0.006(3) 0.008(2)
O10 0.034(6) 0.057(6) 0.028(6) 0.016(5) 0.007(5) 0.007(5)
O11 0.034(6) 0.057(6) 0.028(6) 0.016(5) 0.007(5) 0.007(5)
O12 0.034(6) 0.057(6) 0.028(6) 0.016(5) 0.007(5) 0.007(5)

loop_
_atom_type_symbol
_atom_type_description
_atom_type_scat_dispersion_real
_atom_type_scat_dispersion_imag
_atom_type_scat_source
C C 0.0033 0.0016 'International Tables Vol C Tables 4.2.6.8 and 6.1.1.4'
H H 0.0000 0.0000 'International Tables Vol C Tables 4.2.6.8 and 6.1.1.4'
N N 0.0061 0.0033 'International Tables Vol C Tables 4.2.6.8 and 6.1.1.4'
O O 0.0106 0.0060 'International Tables Vol C Tables 4.2.6.8 and 6.1.1.4'
Pb Pb -3.3944 10.1111 'International Tables Vol C Tables 4.2.6.8 and 6.1.1.4'
Br Br -0.2901 2.4595 'International Tables Vol C Tables 4.2.6.8 and 6.1.1.4'

loop_
_geom_angle_atom_site_label_1
_geom_angle_atom_site_label_2
_geom_angle_atom_site_label_3
_geom_angle
_geom_angle_site_symmetry_1
_geom_angle_site_symmetry_3
N1 Pb1 O1 70.8(5) . .
N1 Pb1 N6 167.6(5) . 2_566
O1 Pb1 N6 112.5(5) . 2_566
N1 Pb1 Br1 85.0(4) . .
O1 Pb1 Br1 73.5(3) . .
N6 Pb1 Br1 84.7(3) 2_566 .
N1 Pb1 Br2 82.4(4) . .
O1 Pb1 Br2 148.5(3) . .
N6 Pb1 Br2 90.5(3) 2_566 .
Br1 Pb1 Br2 88.23(6) . .
N1 Pb1 Br5 101.1(7) . .
O1 Pb1 Br5 30.9(6) . .
N6 Pb1 Br5 84.3(6) 2_566 .
Br1 Pb1 Br5 82.1(5) . .
Br2 Pb1 Br5 169.3(6) . .
N5 Pb2 N2 168.6(5) . 2_767
N5 Pb2 O5 73.4(5) . .
N2 Pb2 O5 114.2(5) 2_767 .
N5 Pb2 Br2 87.5(4) . .
N2 Pb2 Br2 86.5(3) 2_767 .
O5 Pb2 Br2 74.7(4) . .
N5 Pb2 Br1 82.4(4) . .
N2 Pb2 Br1 87.7(3) 2_767 .
O5 Pb2 Br1 150.8(3) . .
Br2 Pb2 Br1 88.36(6) . .
N5 Pb2 Br7 87.6(6) . 1_455
N2 Pb2 Br7 97.5(6) 2_767 1_455
O5 Pb2 Br7 108.4(6) . 1_455
Br2 Pb2 Br7 173.1(5) . 1_455
Br1 Pb2 Br7 86.2(5) . 1_455
N5 Pb2 Br6 94.3(9) . .
N2 Pb2 Br6 94.8(8) 2_767 .
O5 Pb2 Br6 23.2(8) . .
Br2 Pb2 Br6 85.1(6) . .
Br1 Pb2 Br6 172.8(7) . .
Br7 Pb2 Br6 100.1(8) 1_455 .
N10 Pb3 N14 168.7(5) 2_557 2_756
N10 Pb3 O8 71.8(5) 2_557 .
N14 Pb3 O8 113.9(5) 2_756 .
N10 Pb3 Br3 86.7(4) 2_557 .
N14 Pb3 Br3 85.6(4) 2_756 .
O8 Pb3 Br3 74.3(3) . .
N10 Pb3 Br4 83.1(4) 2_557 .
N14 Pb3 Br4 88.3(4) 2_756 .
O8 Pb3 Br4 150.0(3) . .
Br3 Pb3 Br4 88.41(6) . .
N10 Pb3 Br7 102.2(7) 2_557 .
N14 Pb3 Br7 85.0(6) 2_756 .
O8 Pb3 Br7 31.0(6) . .
Br3 Pb3 Br7 81.8(5) . .
Br4 Pb3 Br7 168.5(5) . .
N13 Pb4 O11 72.4(6) . .
N13 Pb4 N9 167.9(5) . .
O11 Pb4 N9 112.4(5) . .
N13 Pb4 Br4 85.7(4) . .
O11 Pb4 Br4 73.9(4) . .
N9 Pb4 Br4 85.1(4) . .
N13 Pb4 Br3 81.8(4) . .
O11 Pb4 Br3 149.3(3) . .
N9 Pb4 Br3 90.1(4) . .
Br4 Pb4 Br3 88.19(6) . .
N13 Pb4 Br5 89.0(7) . 1_545
O11 Pb4 Br5 109.8(7) . 1_545
N9 Pb4 Br5 99.3(6) . 1_545
Br4 Pb4 Br5 172.3(5) . 1_545
Br3 Pb4 Br5 85.5(5) . 1_545
N13 Pb4 Br8 93.2(8) . .
O11 Pb4 Br8 22.7(7) . .
N9 Pb4 Br8 93.6(7) . .
Br4 Pb4 Br8 84.0(6) . .
Br3 Pb4 Br8 171.0(6) . .
Br5 Pb4 Br8 102.0(8) 1_545 .
Pb1 Br1 Pb2 91.75(7) . .
Pb2 Br2 Pb1 91.64(7) . .
Pb3 Br3 Pb4 91.49(7) . .
Pb4 Br4 Pb3 91.91(7) . .
Pb4 Br5 Pb1 134.2(10) 1_565 .
Pb2 Br7 Pb3 135.6(10) 1_655 .
C1 N1 C5 119(2) . .
C1 N1 Pb1 122.4(16) . .
C5 N1 Pb1 118.5(14) . .
C2 C1 N1 124(2) . .
C1 C2 C3 120(2) . .
C4 C3 C2 116.2(19) . .
C4 C3 C6 120(2) . .
C2 C3 C6 123.5(19) . .
C5 C4 C3 119(2) . .
N1 C5 C4 123(2) . .
N3 C6 C7 127.0(17) . .
N3 C6 C3 112.4(19) . .
C7 C6 C3 119.9(19) . .
C12 N2 C8 115.3(17) . .
C12 N2 Pb2 121.3(12) . 2_767
C8 N2 Pb2 117.0(12) . 2_767
N2 C8 C9 123.2(18) . .
C10 C9 C8 117.4(19) . .
C9 C10 C11 116.0(17) . .
C9 C10 C13 122.3(19) . .
C11 C10 C13 121.4(18) . .
C12 C11 C10 119.2(19) . .
C11 C12 N2 126(2) . .
C6 N3 N4 113.3(17) . .
C13 N4 N3 111.5(17) . .
N4 C13 C14 128.2(18) . .
N4 C13 C10 113.7(19) . .
C14 C13 C10 118.1(19) . .
C15 N5 C19 116(2) . .
C15 N5 Pb2 122.8(16) . .
C19 N5 Pb2 121.1(15) . .
N5 C15 C16 124(2) . .
C17 C16 C15 120(2) . .
C18 C17 C16 118(2) . .
C18 C17 C20 119.3(19) . .
C16 C17 C20 122(2) . .
C17 C18 C19 120(2) . .
N5 C19 C18 122(2) . .
N7 C20 C17 116.4(19) . .
N7 C20 C21 126.2(19) . .
C17 C20 C21 117.4(18) . .
C26 N6 C22 118.6(17) . .
C26 N6 Pb1 122.3(13) . 2_566
C22 N6 Pb1 115.6(11) . 2_566
N6 C22 C23 119.1(17) . .
C24 C23 C22 116.7(18) . .
C23 C24 C25 118(2) . .
C23 C24 C27 118.8(19) . .
C25 C24 C27 122(2) . .
C26 C25 C24 121(2) . .
N6 C26 C25 123(2) . .
C20 N7 N8 113.4(17) . .
C27 N8 N7 114.4(16) . .
N8 C27 C24 116.6(18) . .
N8 C27 C28 123.2(17) . .
C24 C27 C28 120.2(17) . .
C29 N9 C33 116.7(18) . .
C29 N9 Pb4 120.6(14) . .
C33 N9 Pb4 116.3(12) . .
N9 C29 C30 121.0(19) . .
C29 C30 C31 123(2) . .
C32 C31 C30 114.5(19) . .
C32 C31 C34 120.6(18) . .
C30 C31 C34 124.8(19) . .
C33 C32 C31 121.2(18) . .
C32 C33 N9 123.0(18) . .
N11 C34 C31 115.4(18) . .
N11 C34 C35 125.8(18) . .
C31 C34 C35 118.8(18) . .
C36 N10 C40 119(2) . .
C36 N10 Pb3 121.6(16) . 2_557
C40 N10 Pb3 118.5(15) . 2_557
N10 C36 C37 120(2) . .
C38 C37 C36 121(2) . .
C37 C38 C39 117(2) . .
C37 C38 C41 119(2) . .
C39 C38 C41 124(2) . .
C38 C39 C40 120(2) . .
N10 C40 C39 122(2) . .
C34 N11 N12 112.0(16) . .
C41 N12 N11 113.6(16) . .
N12 C41 C38 118.1(19) . .
N12 C41 C42 125.6(17) . .
C38 C41 C42 116.1(18) . .
C43 N13 C47 115(2) . .
C43 N13 Pb4 122.7(16) . .
C47 N13 Pb4 121.8(16) . .
N13 C43 C44 126(2) . .
C43 C44 C45 118(2) . .
C44 C45 C46 116.8(19) . .
C44 C45 C48 124(2) . .
C46 C45 C48 119(2) . .
C47 C46 C45 119(2) . .
N13 C47 C46 124(2) . .
N15 C48 C49 127.0(18) . .
N15 C48 C45 111.7(18) . .
C49 C48 C45 121.2(19) . .
C54 N14 C50 116.0(18) . .
C54 N14 Pb3 120.4(13) . 2_756
C50 N14 Pb3 120.3(13) . 2_756
N14 C50 C51 126(2) . .
C52 C51 C50 116.2(19) . .
C51 C52 C53 117.6(17) . .
C51 C52 C55 119.3(19) . .
C53 C52 C55 123.0(18) . .
C52 C53 C54 119.5(18) . .
N14 C54 C53 124.0(18) . .
C48 N15 N16 114.5(17) . .
C55 N16 N15 113.7(16) . .
N16 C55 C56 127.3(18) . .
N16 C55 C52 112.8(17) . .
C56 C55 C52 119.9(18) . .
O1 N17 O3 121(2) . .
O1 N17 O2 119.8(18) . .
O3 N17 O2 118.2(19) . .
N17 O1 Pb1 98.3(12) . .
O4 N18 O6 129(2) . .
O4 N18 O5 116.8(19) . .
O6 N18 O5 111.1(18) . .
N18 O5 Pb2 96.4(11) . .
O8 N19 O9 121(2) . .
O8 N19 O7 120.0(19) . .
O9 N19 O7 118.3(19) . .
N19 O8 Pb3 99.5(13) . .
O10 N20 O12 132(2) . .
O10 N20 O11 116(2) . .
O12 N20 O11 107.6(18) . .
N20 O11 Pb4 94.6(11) . .

loop_
_geom_bond_atom_site_label_1
_geom_bond_atom_site_label_2
_geom_bond_distance
_geom_bond_site_symmetry_2
Pb1 N1 2.645(19) .
Pb1 O1 2.734(15) .
Pb1 N6 2.753(16) 2_566
Pb1 Br1 2.949(2) .
Pb1 Br2 2.965(2) .
Pb1 Br5 3.07(2) .
Pb2 N5 2.622(19) .
Pb2 N2 2.741(16) 2_767
Pb2 O5 2.759(14) .
Pb2 Br2 2.949(2) .
Pb2 Br1 2.959(2) .
Pb2 Br7 2.98(3) 1_455
Pb2 Br6 3.07(2) .
Pb3 N10 2.639(19) 2_557
Pb3 N14 2.708(17) 2_756
Pb3 O8 2.741(15) .
Pb3 Br3 2.952(2) .
Pb3 Br4 2.954(2) .
Pb3 Br7 3.06(2) .
Pb4 N13 2.632(19) .
Pb4 O11 2.750(16) .
Pb4 N9 2.773(16) .
Pb4 Br4 2.947(2) .
Pb4 Br3 2.971(2) .
Pb4 Br5 3.01(2) 1_545
Pb4 Br8 3.07(2) .
Br5 Pb4 3.01(2) 1_565
Br7 Pb2 2.98(2) 1_655
N1 C1 1.33(2) .
N1 C5 1.36(3) .
C1 C2 1.32(3) .
C2 C3 1.47(3) .
C3 C4 1.41(3) .
C3 C6 1.50(2) .
C4 C5 1.37(3) .
C6 N3 1.31(2) .
C6 C7 1.43(3) .
N2 C12 1.34(2) .
N2 C8 1.35(2) .
N2 Pb2 2.741(16) 2_767
C8 C9 1.45(3) .
C9 C10 1.41(2) .
C10 C11 1.43(3) .
C10 C13 1.496(19) .
C11 C12 1.31(2) .
N3 N4 1.404(11) .
N4 C13 1.23(2) .
C13 C14 1.46(3) .
N5 C15 1.32(3) .
N5 C19 1.32(3) .
C15 C16 1.38(3) .
C16 C17 1.35(3) .
C17 C18 1.30(3) .
C17 C20 1.49(2) .
C18 C19 1.45(3) .
C20 N7 1.26(2) .
C20 C21 1.58(3) .
N6 C26 1.30(2) .
N6 C22 1.33(2) .
N6 Pb1 2.753(16) 2_566
C22 C23 1.47(2) .
C23 C24 1.35(3) .
C24 C25 1.37(3) .
C24 C27 1.49(2) .
C25 C26 1.34(2) .
N7 N8 1.407(11) .
N8 C27 1.34(2) .
C27 C28 1.51(2) .
N9 C29 1.29(2) .
N9 C33 1.44(2) .
C29 C30 1.39(3) .
C30 C31 1.40(2) .
C31 C32 1.39(3) .
C31 C34 1.46(2) .
C32 C33 1.32(2) .
C34 N11 1.27(2) .
C34 C35 1.54(3) .
N10 C36 1.35(3) .
N10 C40 1.35(3) .
N10 Pb3 2.639(19) 2_557
C36 C37 1.42(3) .
C37 C38 1.38(3) .
C38 C39 1.39(3) .
C38 C41 1.42(2) .
C39 C40 1.41(3) .
N11 N12 1.420(11) .
N12 C41 1.28(2) .
C41 C42 1.58(3) .
N13 C43 1.30(3) .
N13 C47 1.34(3) .
C43 C44 1.34(3) .
C44 C45 1.39(3) .
C45 C46 1.40(3) .
C45 C48 1.54(2) .
C46 C47 1.34(3) .
C48 N15 1.27(2) .
C48 C49 1.45(3) .
N14 C54 1.26(2) .
N14 C50 1.36(2) .
N14 Pb3 2.708(17) 2_756
C50 C51 1.39(2) .
C51 C52 1.38(3) .
C52 C53 1.39(3) .
C52 C55 1.51(2) .
C53 C54 1.41(2) .
N15 N16 1.406(11) .
N16 C55 1.32(2) .
C55 C56 1.43(3) .
N17 O1 1.25(2) .
N17 O3 1.25(2) .
N17 O2 1.34(3) .
N18 O4 1.09(2) .
N18 O6 1.22(2) .
N18 O5 1.35(3) .
N19 O8 1.21(2) .
N19 O9 1.24(2) .
N19 O7 1.31(3) .
N20 O10 1.09(2) .
N20 O12 1.24(2) .
N20 O11 1.41(3) .

loop_
_geom_torsion_atom_site_label_1
_geom_torsion_atom_site_label_2
_geom_torsion_atom_site_label_3
_geom_torsion_atom_site_label_4
_geom_torsion
_geom_torsion_site_symmetry_1
_geom_torsion_site_symmetry_4
N1 Pb1 Br1 Pb2 -83.6(4) . .
O1 Pb1 Br1 Pb2 -155.1(3) . .
N6 Pb1 Br1 Pb2 89.5(3) 2_566 .
Br2 Pb1 Br1 Pb2 -1.12(8) . .
Br5 Pb1 Br1 Pb2 174.5(5) . .
N5 Pb2 Br1 Pb1 -86.5(4) . .
N2 Pb2 Br1 Pb1 87.7(3) 2_767 .
O5 Pb2 Br1 Pb1 -52.5(8) . .
Br2 Pb2 Br1 Pb1 1.12(8) . .
Br7 Pb2 Br1 Pb1 -174.6(5) 1_455 .
Br6 Pb2 Br1 Pb1 -23(6) . .
N5 Pb2 Br2 Pb1 81.4(4) . .
N2 Pb2 Br2 Pb1 -89.0(3) 2_767 .
O5 Pb2 Br2 Pb1 154.8(4) . .
Br1 Pb2 Br2 Pb1 -1.12(8) . .
Br7 Pb2 Br2 Pb1 37(4) 1_455 .
Br6 Pb2 Br2 Pb1 175.9(8) . .
N1 Pb1 Br2 Pb2 86.3(4) . .
O1 Pb1 Br2 Pb2 54.7(6) . .
N6 Pb1 Br2 Pb2 -83.6(3) 2_566 .
Br1 Pb1 Br2 Pb2 1.12(8) . .
Br5 Pb1 Br2 Pb2 -23(3) . .
N10 Pb3 Br3 Pb4 82.7(4) 2_557 .
N14 Pb3 Br3 Pb4 -89.0(4) 2_756 .
O8 Pb3 Br3 Pb4 154.7(3) . .
Br4 Pb3 Br3 Pb4 -0.53(9) . .
Br7 Pb3 Br3 Pb4 -174.5(5) . .
N13 Pb4 Br3 Pb3 86.4(4) . .
O11 Pb4 Br3 Pb3 54.0(7) . .
N9 Pb4 Br3 Pb3 -84.6(3) . .
Br4 Pb4 Br3 Pb3 0.53(9) . .
Br5 Pb4 Br3 Pb3 176.1(5) 1_545 .
Br8 Pb4 Br3 Pb3 30(3) . .
N13 Pb4 Br4 Pb3 -82.4(4) . .
O11 Pb4 Br4 Pb3 -155.3(4) . .
N9 Pb4 Br4 Pb3 89.8(3) . .
Br3 Pb4 Br4 Pb3 -0.53(9) . .
Br5 Pb4 Br4 Pb3 -35(4) 1_545 .
Br8 Pb4 Br4 Pb3 -176.1(6) . .
N10 Pb3 Br4 Pb4 -86.4(4) 2_557 .
N14 Pb3 Br4 Pb4 86.2(4) 2_756 .
O8 Pb3 Br4 Pb4 -53.3(7) . .
Br3 Pb3 Br4 Pb4 0.53(9) . .
Br7 Pb3 Br4 Pb4 32(3) . .
N1 Pb1 Br5 Pb4 150.1(12) . 1_565
O1 Pb1 Br5 Pb4 162(2) . 1_565
N6 Pb1 Br5 Pb4 -41.2(12) 2_566 1_565
Br1 Pb1 Br5 Pb4 -126.6(13) . 1_565
Br2 Pb1 Br5 Pb4 -102(3) . 1_565
N10 Pb3 Br7 Pb2 -147.9(12) 2_557 1_655
N14 Pb3 Br7 Pb2 41.0(12) 2_756 1_655
O8 Pb3 Br7 Pb2 -160(2) . 1_655
Br3 Pb3 Br7 Pb2 127.2(12) . 1_655
Br4 Pb3 Br7 Pb2 95(3) . 1_655
O1 Pb1 N1 C1 38.5(17) . .
N6 Pb1 N1 C1 -70(3) 2_566 .
Br1 Pb1 N1 C1 -35.8(17) . .
Br2 Pb1 N1 C1 -124.7(17) . .
Br5 Pb1 N1 C1 45.1(18) . .
O1 Pb1 N1 C5 -148.4(19) . .
N6 Pb1 N1 C5 104(3) 2_566 .
Br1 Pb1 N1 C5 137.3(18) . .
Br2 Pb1 N1 C5 48.4(17) . .
Br5 Pb1 N1 C5 -141.8(18) . .
C5 N1 C1 C2 -2(4) . .
Pb1 N1 C1 C2 171.4(18) . .
N1 C1 C2 C3 1(4) . .
C1 C2 C3 C4 1(3) . .
C1 C2 C3 C6 -179(2) . .
C2 C3 C4 C5 -2(3) . .
C6 C3 C4 C5 178.8(19) . .
C1 N1 C5 C4 1(4) . .
Pb1 N1 C5 C4 -172.3(17) . .
C3 C4 C5 N1 1(4) . .
C4 C3 C6 N3 -161.0(19) . .
C2 C3 C6 N3 20(3) . .
C4 C3 C6 C7 10(3) . .
C2 C3 C6 C7 -169(2) . .
C12 N2 C8 C9 3(3) . .
Pb2 N2 C8 C9 155.4(15) 2_767 .
N2 C8 C9 C10 -3(3) . .
C8 C9 C10 C11 9(3) . .
C8 C9 C10 C13 -176.9(17) . .
C9 C10 C11 C12 -18(3) . .
C13 C10 C11 C12 168.7(18) . .
C10 C11 C12 N2 20(3) . .
C8 N2 C12 C11 -12(3) . .
Pb2 N2 C12 C11 -163.3(15) 2_767 .
C7 C6 N3 N4 5(3) . .
C3 C6 N3 N4 175.5(15) . .
C6 N3 N4 C13 -177.1(19) . .
N3 N4 C13 C14 3(3) . .
N3 N4 C13 C10 179.3(16) . .
C9 C10 C13 N4 166.0(18) . .
C11 C10 C13 N4 -21(3) . .
C9 C10 C13 C14 -17(3) . .
C11 C10 C13 C14 156.2(18) . .
N2 Pb2 N5 C15 -78(3) 2_767 .
O5 Pb2 N5 C15 149(2) . .
Br2 Pb2 N5 C15 -136.3(19) . .
Br1 Pb2 N5 C15 -47.7(18) . .
Br7 Pb2 N5 C15 38.8(19) 1_455 .
Br6 Pb2 N5 C15 138.8(19) . .
N2 Pb2 N5 C19 94(3) 2_767 .
O5 Pb2 N5 C19 -38.6(16) . .
Br2 Pb2 N5 C19 36.1(17) . .
Br1 Pb2 N5 C19 124.8(17) . .
Br7 Pb2 N5 C19 -148.7(17) 1_455 .
Br6 Pb2 N5 C19 -48.8(18) . .
C19 N5 C15 C16 1(4) . .
Pb2 N5 C15 C16 173.5(17) . .
N5 C15 C16 C17 -3(4) . .
C15 C16 C17 C18 3(3) . .
C15 C16 C17 C20 -174.3(19) . .
C16 C17 C18 C19 -1(3) . .
C20 C17 C18 C19 176.1(18) . .
C15 N5 C19 C18 1(3) . .
Pb2 N5 C19 C18 -171.8(15) . .
C17 C18 C19 N5 -1(4) . .
C18 C17 C20 N7 -14(3) . .
C16 C17 C20 N7 163(2) . .
C18 C17 C20 C21 164.6(19) . .
C16 C17 C20 C21 -18(3) . .
C26 N6 C22 C23 -16(3) . .
Pb1 N6 C22 C23 143.2(13) 2_566 .
N6 C22 C23 C24 21(3) . .
C22 C23 C24 C25 -15(3) . .
C22 C23 C24 C27 172.8(15) . .
C23 C24 C25 C26 5(3) . .
C27 C24 C25 C26 177.0(18) . .
C22 N6 C26 C25 6(3) . .
Pb1 N6 C26 C25 -152.2(16) 2_566 .
C24 C25 C26 N6 0(3) . .
C17 C20 N7 N8 -177.2(15) . .
C21 C20 N7 N8 4(3) . .
C20 N7 N8 C27 173.2(17) . .
N7 N8 C27 C24 -178.4(16) . .
N7 N8 C27 C28 3(3) . .
C23 C24 C27 N8 9(3) . .
C25 C24 C27 N8 -162.5(18) . .
C23 C24 C27 C28 -172.7(18) . .
C25 C24 C27 C28 16(3) . .
N13 Pb4 N9 C29 88(3) . .
O11 Pb4 N9 C29 -22.6(18) . .
Br4 Pb4 N9 C29 47.8(16) . .
Br3 Pb4 N9 C29 136.0(16) . .
Br5 Pb4 N9 C29 -138.6(17) 1_545 .
Br8 Pb4 N9 C29 -35.9(17) . .
N13 Pb4 N9 C33 -121(3) . .
O11 Pb4 N9 C33 128.3(12) . .
Br4 Pb4 N9 C33 -161.3(13) . .
Br3 Pb4 N9 C33 -73.1(12) . .
Br5 Pb4 N9 C33 12.3(14) 1_545 .
Br8 Pb4 N9 C33 115.0(14) . .
C33 N9 C29 C30 4(3) . .
Pb4 N9 C29 C30 155.3(15) . .
N9 C29 C30 C31 -5(3) . .
C29 C30 C31 C32 0(3) . .
C29 C30 C31 C34 -176.0(19) . .
C30 C31 C32 C33 4(3) . .
C34 C31 C32 C33 -179.4(18) . .
C31 C32 C33 N9 -5(3) . .
C29 N9 C33 C32 0(3) . .
Pb4 N9 C33 C32 -152.1(15) . .
C32 C31 C34 N11 -9(3) . .
C30 C31 C34 N11 166.7(18) . .
C32 C31 C34 C35 168.8(18) . .
C30 C31 C34 C35 -15(3) . .
C40 N10 C36 C37 3(4) . .
Pb3 N10 C36 C37 171.9(17) 2_557 .
N10 C36 C37 C38 -1(4) . .
C36 C37 C38 C39 -1(3) . .
C36 C37 C38 C41 -174(2) . .
C37 C38 C39 C40 0(3) . .
C41 C38 C39 C40 173(2) . .
C36 N10 C40 C39 -4(4) . .
Pb3 N10 C40 C39 -173.3(15) 2_557 .
C38 C39 C40 N10 3(3) . .
C31 C34 N11 N12 179.3(16) . .
C35 C34 N11 N12 1(3) . .
C34 N11 N12 C41 -176.7(19) . .
N11 N12 C41 C38 178.5(16) . .
N11 N12 C41 C42 4(3) . .
C37 C38 C41 N12 14(3) . .
C39 C38 C41 N12 -159(2) . .
C37 C38 C41 C42 -170.6(18) . .
C39 C38 C41 C42 16(3) . .
O11 Pb4 N13 C43 37.8(18) . .
N9 Pb4 N13 C43 -77(3) . .
Br4 Pb4 N13 C43 -36.7(18) . .
Br3 Pb4 N13 C43 -125.5(18) . .
Br5 Pb4 N13 C43 148.9(19) 1_545 .
Br8 Pb4 N13 C43 47.0(19) . .
O11 Pb4 N13 C47 -146(2) . .
N9 Pb4 N13 C47 99(3) . .
Br4 Pb4 N13 C47 139.2(19) . .
Br3 Pb4 N13 C47 50.4(18) . .
Br5 Pb4 N13 C47 -35.2(19) 1_545 .
Br8 Pb4 N13 C47 -137.1(19) . .
C47 N13 C43 C44 -5(4) . .
Pb4 N13 C43 C44 171.6(19) . .
N13 C43 C44 C45 2(4) . .
C43 C44 C45 C46 3(3) . .
C43 C44 C45 C48 -180(2) . .
C44 C45 C46 C47 -4(3) . .
C48 C45 C46 C47 178(2) . .
C43 N13 C47 C46 3(4) . .
Pb4 N13 C47 C46 -173.2(18) . .
C45 C46 C47 N13 1(4) . .
C44 C45 C48 N15 17(3) . .
C46 C45 C48 N15 -165.3(18) . .
C44 C45 C48 C49 -162(2) . .
C46 C45 C48 C49 16(3) . .
C54 N14 C50 C51 -7(3) . .
Pb3 N14 C50 C51 152.1(16) 2_756 .
N14 C50 C51 C52 1(3) . .
C50 C51 C52 C53 6(3) . .
C50 C51 C52 C55 -178.1(16) . .
C51 C52 C53 C54 -6(2) . .
C55 C52 C53 C54 177.7(16) . .
C50 N14 C54 C53 7(3) . .
Pb3 N14 C54 C53 -152.5(13) 2_756 .
C52 C53 C54 N14 0(3) . .
C49 C48 N15 N16 -6(3) . .
C45 C48 N15 N16 175.2(14) . .
C48 N15 N16 C55 -172.6(18) . .
N15 N16 C55 C56 -4(3) . .
N15 N16 C55 C52 178.5(15) . .
C51 C52 C55 N16 162.1(16) . .
C53 C52 C55 N16 -22(3) . .
C51 C52 C55 C56 -16(3) . .
C53 C52 C55 C56 159.9(18) . .
O3 N17 O1 Pb1 171.9(17) . .
O2 N17 O1 Pb1 1(2) . .
N1 Pb1 O1 N17 160.6(13) . .
N6 Pb1 O1 N17 -32.1(13) 2_566 .
Br1 Pb1 O1 N17 -109.0(12) . .
Br2 Pb1 O1 N17 -166.0(10) . .
Br5 Pb1 O1 N17 -6.6(16) . .
O4 N18 O5 Pb2 12(2) . .
O6 N18 O5 Pb2 173.5(14) . .
N5 Pb2 O5 N18 -169.1(12) . .
N2 Pb2 O5 N18 19.9(13) 2_767 .
Br2 Pb2 O5 N18 98.9(11) . .
Br1 Pb2 O5 N18 155.5(8) . .
Br7 Pb2 O5 N18 -87.5(12) 1_455 .
Br6 Pb2 O5 N18 -15.5(17) . .
O9 N19 O8 Pb3 -173.2(17) . .
O7 N19 O8 Pb3 1(2) . .
N10 Pb3 O8 N19 -162.0(13) 2_557 .
N14 Pb3 O8 N19 28.4(14) 2_756 .
Br3 Pb3 O8 N19 106.2(12) . .
Br4 Pb3 O8 N19 163.2(10) . .
Br7 Pb3 O8 N19 5.8(15) . .
O10 N20 O11 Pb4 -12(2) . .
O12 N20 O11 Pb4 -172.7(14) . .
N13 Pb4 O11 N20 168.8(12) . .
N9 Pb4 O11 N20 -23.1(12) . .
Br4 Pb4 O11 N20 -100.7(11) . .
Br3 Pb4 O11 N20 -157.3(8) . .
Br5 Pb4 O11 N20 86.5(12) 1_545 .
Br8 Pb4 O11 N20 13.2(16) . .
